data_2204575
loop_
_publ_author_name
'Meza, Rosa-Luisa'
'Quintero, Leticia'
'Bern\`es, Sylvain'

_publ_section_title
;
 <i>Se</i>-Phenyl 3-(1<i>H</i>-indol-3-yl)selenoacrylate
;
_journal_issue 11
_journal_name_full 'Acta Crystallographica Section E'
_journal_page_first o1961
_journal_page_last o1963
_journal_paper_doi 10.1107/S1600536804024687
_journal_volume 60
_journal_year 2004
_chemical_formula_iupac 'C17 H13 N O Se'
_chemical_formula_moiety 'C17 H13 N O Se'
_chemical_formula_sum 'C17 H13 N O Se'
_chemical_formula_weight 326.24
_chemical_melting_point 437
_chemical_name_systematic
;
Se-Phenyl 3-(1H-indol-3-yl)selenoacrylate
;
_space_group_IT_number 61
_symmetry_cell_setting orthorhombic
_symmetry_space_group_name_Hall '-P 2ac 2ab'
_symmetry_space_group_name_H-M 'P b c a'
_atom_sites_solution_hydrogens geom
_atom_sites_solution_primary direct
_atom_sites_solution_secondary difmap
_audit_creation_method SHELXTL-Plus
_cell_angle_alpha 90
_cell_angle_beta 90
_cell_angle_gamma 90
_cell_formula_units_Z 8
_cell_length_a 15.7845(16)
_cell_length_b 10.0900(13)
_cell_length_c 18.629(3)
_cell_measurement_reflns_used 69
_cell_measurement_temperature 296.0(10)
_cell_measurement_theta_max 12.52
_cell_measurement_theta_min 4.56
_cell_volume 2967.0(7)
_computing_cell_refinement XSCANS
_computing_data_collection 'XSCANS (Siemens, 1996)'
_computing_data_reduction XSCANS
_computing_molecular_graphics 'SHELXTL-Plus and MERCURY (Bruno et al., 2002)'
_computing_publication_material SHELXTL-Plus
_computing_structure_refinement SHELXTL-Plus
_computing_structure_solution 'SHELXTL-Plus (Sheldrick, 1998)'
_diffrn_ambient_temperature 296.0(10)
_diffrn_measured_fraction_theta_full 0.998
_diffrn_measured_fraction_theta_max 0.998
_diffrn_measurement_device_type 'Bruker P4'
_diffrn_measurement_method \w
_diffrn_radiation_monochromator graphite
_diffrn_radiation_type MoK\a
_diffrn_radiation_wavelength 0.71073
_diffrn_reflns_av_R_equivalents 0.052
_diffrn_reflns_av_sigmaI/netI 0.066
_diffrn_reflns_limit_h_max 1
_diffrn_reflns_limit_h_min -18
_diffrn_reflns_limit_k_max 9
_diffrn_reflns_limit_k_min -11
_diffrn_reflns_limit_l_max 1
_diffrn_reflns_limit_l_min -22
_diffrn_reflns_number 5420
_diffrn_reflns_theta_full 25.0
_diffrn_reflns_theta_max 25.0
_diffrn_reflns_theta_min 2.2
_diffrn_standards_decay_% 1
_diffrn_standards_interval_count 97
_diffrn_standards_number 3
_exptl_absorpt_coefficient_mu 2.525
_exptl_absorpt_correction_T_max 0.667
_exptl_absorpt_correction_T_min 0.428
_exptl_absorpt_correction_type psi-scan
_exptl_absorpt_process_details '(XSCANS; Siemens, 1996)'
_exptl_crystal_colour yellow
_exptl_crystal_density_diffrn 1.461
_exptl_crystal_density_method 'not measured'
_exptl_crystal_description plate
_exptl_crystal_F_000 1312
_exptl_crystal_size_max 0.60
_exptl_crystal_size_mid 0.28
_exptl_crystal_size_min 0.16
_refine_diff_density_max 0.21
_refine_diff_density_min -0.30
_refine_ls_extinction_coef 0.0011(2)
_refine_ls_extinction_expression Fc^*^=kFc[1+0.001xFc^2^\l^3^/sin(2\q)]^-1/4^
_refine_ls_extinction_method SHELXTL-Plus
_refine_ls_goodness_of_fit_ref 0.97
_refine_ls_hydrogen_treatment constr
_refine_ls_matrix_type full
_refine_ls_number_parameters 191
_refine_ls_number_reflns 2603
_refine_ls_number_restraints 0
_refine_ls_restrained_S_all 0.97
_refine_ls_R_factor_all 0.121
_refine_ls_R_factor_gt 0.045
_refine_ls_shift/su_max 0.001
_refine_ls_shift/su_mean 0.000
_refine_ls_structure_factor_coef Fsqd
_refine_ls_weighting_details 'calc w = 1/[\s^2^(Fo^2^)+(0.0405P)^2^+0.2818P] where P = (Fo^2^+2Fc^2^)/3'
_refine_ls_weighting_scheme calc
_refine_ls_wR_factor_gt 0.086
_refine_ls_wR_factor_ref 0.108
_reflns_number_gt 1314
_reflns_number_total 2603
_reflns_threshold_expression I>2\s(I)'
_cod_data_source_file tk6191.cif
_cod_data_source_block I
_cod_depositor_comments
;
The following automatic conversions were performed:
'_symmetry_cell_setting' value 'Orthorhombic' changed to 'orthorhombic'
according to '/home/saulius/struct/CIF-dictionaries/cif_core.dic'
dictionary named 'cif_core.dic' version 2.4.1 from 2010-06-29.

Automatic conversion script
Id: cif_fix_enum 1527 2010-12-29 10:47:43Z saulius 

The following automatic conversions were performed:

'_symmetry_cell_setting' value 'Orthorhombic' changed to
'orthorhombic' according to
/home/saulius/struct/CIF-dictionaries/cif_core.dic dictionary named
'cif_core.dic' version 2.4.1 from 2010-06-29.

Automatic conversion script
Id: cif_fix_values 1715 2011-07-08 13:25:40Z adriana 
;
_cod_database_code 2204575
_cod_database_fobs_code 2204575

loop_
_symmetry_equiv_pos_as_xyz
'x, y, z'
'-x+1/2, -y, z+1/2'
'-x, y+1/2, -z+1/2'
'x+1/2, -y+1/2, -z'
'-x, -y, -z'
'x-1/2, y, -z-1/2'
'x, -y-1/2, z-1/2'
'-x-1/2, y-1/2, z'

loop_
_atom_site_label
_atom_site_fract_x
_atom_site_fract_y
_atom_site_fract_z
_atom_site_U_iso_or_equiv
_atom_site_adp_type
_atom_site_calc_flag
_atom_site_refinement_flags
_atom_site_occupancy
_atom_site_type_symbol
Se1 0.2752(4) 0.0353(6) 0.2835(2) 0.0810(9) Uani d P 0.50 Se
Se2 0.2755(4) -0.0020(6) 0.3017(3) 0.1068(15) Uani d P 0.50 Se
C1 0.3234(2) 0.1129(4) 0.3712(2) 0.0612(10) Uani d . 1 C
O1 0.28119(17) 0.1858(3) 0.40701(16) 0.0896(9) Uani d . 1 O
C2 0.4131(2) 0.0869(4) 0.3817(2) 0.0611(10) Uani d . 1 C
H2A 0.4410 0.0283 0.3513 0.073 Uiso calc R 1 H
C3 0.4558(3) 0.1459(4) 0.4344(2) 0.0630(11) Uani d . 1 C
H3A 0.4245 0.2035 0.4629 0.076 Uiso calc R 1 H
C4 0.5434(3) 0.1329(4) 0.4531(2) 0.0635(11) Uani d . 1 C
C5 0.5805(3) 0.2085(4) 0.5056(2) 0.0829(13) Uani d . 1 C
H5A 0.5526 0.2722 0.5329 0.099 Uiso calc R 1 H
N6 0.6635(3) 0.1771(4) 0.5122(2) 0.0900(12) Uani d . 1 N
H6A 0.6984 0.2129 0.5419 0.108 Uiso calc R 1 H
C7 0.7603(3) 0.0150(6) 0.4520(3) 0.0993(17) Uani d . 1 C
H7A 0.8089 0.0387 0.4771 0.119 Uiso calc R 1 H
C8 0.7617(3) -0.0836(6) 0.4024(3) 0.0975(16) Uani d . 1 C
H8A 0.8122 -0.1278 0.3932 0.117 Uiso calc R 1 H
C9 0.6886(3) -0.1201(5) 0.3648(3) 0.0864(14) Uani d . 1 C
H9A 0.6912 -0.1891 0.3318 0.104 Uiso calc R 1 H
C10 0.6127(3) -0.0555(4) 0.3758(2) 0.0710(12) Uani d . 1 C
H10A 0.5646 -0.0800 0.3502 0.085 Uiso calc R 1 H
C11 0.6089(3) 0.0474(4) 0.4260(2) 0.0611(11) Uani d . 1 C
C12 0.6832(3) 0.0797(5) 0.4641(3) 0.0729(12) Uani d . 1 C
C13 0.1592(3) 0.0597(4) 0.3053(2) 0.0706(12) Uani d . 1 C
C14 0.1233(3) 0.1661(5) 0.2717(3) 0.0929(15) Uani d . 1 C
H14A 0.1564 0.2224 0.2439 0.111 Uiso calc R 1 H
C15 0.0364(4) 0.1900(6) 0.2794(3) 0.1043(17) Uani d . 1 C
H15A 0.0115 0.2627 0.2572 0.125 Uiso calc R 1 H
C16 -0.0113(3) 0.1057(7) 0.3198(3) 0.1049(18) Uani d . 1 C
H16A -0.0691 0.1204 0.3247 0.126 Uiso calc R 1 H
C17 0.0247(3) 0.0022(5) 0.3523(3) 0.1109(19) Uani d . 1 C
H17A -0.0083 -0.0542 0.3802 0.133 Uiso calc R 1 H
C18 0.1099(4) -0.0222(4) 0.3450(3) 0.0945(15) Uani d . 1 C
H18A 0.1339 -0.0954 0.3675 0.113 Uiso calc R 1 H

loop_
_atom_site_aniso_label
_atom_site_aniso_U_11
_atom_site_aniso_U_22
_atom_site_aniso_U_33
_atom_site_aniso_U_12
_atom_site_aniso_U_13
_atom_site_aniso_U_23
Se1 0.0539(11) 0.119(3) 0.0705(12) 0.0130(14) -0.0004(10) -0.0277(11)
Se2 0.0644(13) 0.125(3) 0.131(4) 0.0287(17) -0.029(2) -0.063(2)
C1 0.052(2) 0.068(3) 0.064(3) 0.001(2) 0.009(2) 0.002(2)
O1 0.0672(18) 0.112(2) 0.090(2) 0.0257(18) 0.0040(18) -0.0280(19)
C2 0.052(2) 0.071(3) 0.060(3) 0.001(2) 0.008(2) -0.005(2)
C3 0.072(3) 0.062(3) 0.055(3) -0.003(2) 0.004(2) -0.003(2)
C4 0.066(3) 0.062(3) 0.063(3) -0.017(2) -0.011(2) 0.007(2)
C5 0.091(3) 0.079(3) 0.079(3) -0.021(3) -0.011(3) 0.004(3)
N6 0.091(3) 0.093(3) 0.086(3) -0.035(2) -0.028(3) 0.007(2)
C7 0.066(4) 0.138(5) 0.094(4) -0.025(4) -0.020(3) 0.039(4)
C8 0.062(3) 0.128(5) 0.102(4) 0.002(3) 0.004(3) 0.043(4)
C9 0.065(3) 0.103(4) 0.092(4) 0.005(3) 0.009(3) 0.018(3)
C10 0.056(3) 0.080(3) 0.077(3) -0.007(2) -0.004(2) 0.004(2)
C11 0.057(3) 0.059(3) 0.068(3) -0.017(2) -0.012(2) 0.011(2)
C12 0.064(3) 0.078(3) 0.077(3) -0.023(3) -0.012(3) 0.020(3)
C13 0.056(2) 0.076(3) 0.079(3) 0.004(2) -0.006(2) -0.016(2)
C14 0.102(4) 0.080(3) 0.097(4) 0.002(3) 0.005(3) -0.006(3)
C15 0.110(4) 0.099(4) 0.104(4) 0.045(4) -0.029(4) -0.013(3)
C16 0.063(3) 0.124(5) 0.128(5) 0.014(3) -0.021(3) -0.042(4)
C17 0.076(4) 0.095(4) 0.161(6) -0.009(3) 0.008(4) -0.006(4)
C18 0.091(4) 0.075(3) 0.118(4) 0.012(3) -0.010(4) 0.003(3)

loop_
_atom_type_symbol
_atom_type_description
_atom_type_scat_dispersion_real
_atom_type_scat_dispersion_imag
_atom_type_scat_source
C C 0.0033 0.0016 'International Tables Vol C Tables 4.2.6.8 and 6.1.1.4'
H H 0.0000 0.0000 'International Tables Vol C Tables 4.2.6.8 and 6.1.1.4'
N N 0.0061 0.0033 'International Tables Vol C Tables 4.2.6.8 and 6.1.1.4'
O O 0.0106 0.0060 'International Tables Vol C Tables 4.2.6.8 and 6.1.1.4'
Se Se -0.0929 2.2259 'International Tables Vol C Tables 4.2.6.8 and 6.1.1.4'

loop_
_geom_angle_atom_site_label_1
_geom_angle_atom_site_label_2
_geom_angle_atom_site_label_3
_geom_angle
_geom_angle_publ_flag
C1 Se1 C13 98.2(3) yes
C1 Se2 C13 99.0(3) yes
O1 C1 C2 125.3(4) yes
O1 C1 Se1 119.6(3) yes
O1 C1 Se2 122.4(4) yes
C2 C1 Se1 114.6(3) yes
C2 C1 Se2 111.7(3) yes
C1 C2 C3 120.8(4) yes
C3 C2 H2A 119.6 no
C1 C2 H2A 119.6 no
C2 C3 C4 128.9(4) yes
C2 C3 H3A 115.6 no
C4 C3 H3A 115.6 no
C5 C4 C3 122.4(4) no
C5 C4 C11 106.1(4) no
C3 C4 C11 131.6(4) no
N6 C5 C4 110.3(4) no
N6 C5 H5A 124.8 no
C4 C5 H5A 124.8 no
C5 N6 C12 109.2(4) yes
C5 N6 H6A 125.4 no
C12 N6 H6A 125.4 no
C8 C7 C12 117.7(5) no
C8 C7 H7A 121.2 no
C12 C7 H7A 121.2 no
C7 C8 C9 121.4(5) no
C7 C8 H8A 119.3 no
C9 C8 H8A 119.3 no
C10 C9 C8 121.2(5) no
C10 C9 H9A 119.4 no
C8 C9 H9A 119.4 no
C9 C10 C11 119.2(4) no
C9 C10 H10A 120.4 no
C11 C10 H10A 120.4 no
C10 C11 C12 118.2(4) no
C10 C11 C4 135.3(4) no
C12 C11 C4 106.4(4) no
N6 C12 C7 129.7(5) no
N6 C12 C11 107.9(4) no
C7 C12 C11 122.4(5) no
C18 C13 C14 119.4(4) no
C18 C13 Se1 126.5(4) no
C14 C13 Se1 114.0(4) no
C18 C13 Se2 111.5(4) no
C14 C13 Se2 129.1(4) no
C13 C14 C15 119.7(5) no
C13 C14 H14A 120.1 no
C15 C14 H14A 120.1 no
C16 C15 C14 119.4(5) no
C16 C15 H15A 120.3 no
C14 C15 H15A 120.3 no
C17 C16 C15 120.3(5) no
C17 C16 H16A 119.9 no
C15 C16 H16A 119.9 no
C16 C17 C18 120.8(5) no
C16 C17 H17A 119.6 no
C18 C17 H17A 119.6 no
C13 C18 C17 120.5(5) no
C13 C18 H18A 119.8 no
C17 C18 H18A 119.8 no

loop_
_geom_bond_atom_site_label_1
_geom_bond_atom_site_label_2
_geom_bond_distance
_geom_bond_publ_flag
Se1 C1 1.965(7) yes
Se1 C13 1.892(7) yes
Se2 C1 1.894(8) yes
Se2 C13 1.940(8) yes
C1 O1 1.196(4) yes
C1 C2 1.454(5) yes
C2 C3 1.331(5) yes
C2 H2A 0.9300 no
C3 C4 1.433(5) yes
C3 H3A 0.9300 no
C4 C5 1.372(5) yes
C4 C11 1.437(5) no
C5 N6 1.353(5) yes
C5 H5A 0.9300 no
N6 C12 1.366(5) yes
N6 H6A 0.8600 no
C7 C8 1.359(6) no
C7 C12 1.400(6) no
C7 H7A 0.9300 no
C8 C9 1.398(6) no
C8 H8A 0.9300 no
C9 C10 1.379(5) no
C9 H9A 0.9300 no
C10 C11 1.399(5) no
C10 H10A 0.9300 no
C11 C12 1.408(5) yes
C13 C18 1.355(6) no
C13 C14 1.366(6) no
C14 C15 1.400(6) no
C14 H14A 0.9300 no
C15 C16 1.362(6) no
C15 H15A 0.9300 no
C16 C17 1.334(6) no
C16 H16A 0.9300 no
C17 C18 1.374(7) no
C17 H17A 0.9300 no
C18 H18A 0.9300 no

loop_
_geom_hbond_atom_site_label_D
_geom_hbond_atom_site_label_H
_geom_hbond_atom_site_label_A
_geom_hbond_site_symmetry_A
_geom_hbond_distance_DH
_geom_hbond_distance_HA
_geom_hbond_distance_DA
_geom_hbond_angle_DHA
_geom_hbond_publ_flag
N6 H6A O1 4_556 0.86 1.91 2.762(5) 169 yes

loop_
_geom_torsion_atom_site_label_1
_geom_torsion_atom_site_label_2
_geom_torsion_atom_site_label_3
_geom_torsion_atom_site_label_4
_geom_torsion
_geom_torsion_publ_flag
C13 Se1 C1 O1 -19.7(4) no
Se2 Se1 C1 C2 82.0(13) no
C13 Se1 C1 C2 167.3(3) no
Se1 Se2 C1 O1 83.8(14) no
C13 Se2 C1 O1 6.8(4) no
Se1 Se2 C1 C2 -104.4(13) no
C13 Se2 C1 C2 178.7(3) no
O1 C1 C2 C3 -0.2(6) no
Se1 C1 C2 C3 172.3(3) no
Se2 C1 C2 C3 -171.7(3) no
C1 C2 C3 C4 179.9(4) no
C2 C3 C4 C5 174.7(4) no
C2 C3 C4 C11 -5.7(7) no
C3 C4 C5 N6 -179.6(3) no
C11 C4 C5 N6 0.7(5) no
C4 C5 N6 C12 -0.1(5) no
C12 C7 C8 C9 -0.3(7) no
C7 C8 C9 C10 1.2(7) no
C8 C9 C10 C11 -0.6(7) no
C9 C10 C11 C12 -0.8(6) no
C9 C10 C11 C4 -177.9(4) no
C5 C4 C11 C10 176.3(4) no
C3 C4 C11 C10 -3.3(8) no
C5 C4 C11 C12 -1.1(4) no
C3 C4 C11 C12 179.3(4) no
C5 N6 C12 C7 -179.0(4) no
C5 N6 C12 C11 -0.6(5) no
C8 C7 C12 N6 177.1(4) no
C8 C7 C12 C11 -1.1(7) no
C10 C11 C12 N6 -176.9(3) no
C4 C11 C12 N6 1.0(4) no
C10 C11 C12 C7 1.7(6) no
C4 C11 C12 C7 179.6(4) no
Se2 Se1 C13 C18 -10.6(17) no
C1 Se1 C13 C18 -84.7(5) no
Se2 Se1 C13 C14 174.9(14) no
C1 Se1 C13 C14 100.9(4) no
C1 Se1 C13 Se2 -74.1(14) no
Se1 Se2 C13 C18 170.8(14) no
C1 Se2 C13 C18 -100.8(4) no
Se1 Se2 C13 C14 -6.0(17) no
C1 Se2 C13 C14 82.4(5) no
C1 Se2 C13 Se1 88.4(15) no
C18 C13 C14 C15 0.8(7) no
Se1 C13 C14 C15 175.6(4) no
Se2 C13 C14 C15 177.4(4) no
C13 C14 C15 C16 -0.7(8) no
C14 C15 C16 C17 0.7(8) no
C15 C16 C17 C18 -0.7(9) no
C14 C13 C18 C17 -0.8(7) no
Se1 C13 C18 C17 -175.0(5) no
Se2 C13 C18 C17 -178.0(5) no
C16 C17 C18 C13 0.8(8) no
